data_4106191
loop_
_publ_author_name
'Florian Boeck'
'Thomas Kribber'
'Li Xiao'
'Lukas Hintermann'

_publ_contact_author_address
;Department Chemie
Technische Universit\"at M\"unchen
Lichtenbergstrasse 4
85747 Garching bei M\"unchen
Germany
;
_publ_contact_author_email lukas.hintermann@tum.de
_publ_contact_author_fax 49(0)8928913669
_publ_contact_author_name 'Lukas Hintermann'
_publ_contact_author_phone 49(0)8928913699
_publ_section_title
;
 Mixed Phosphane \h5-CpRuCl(PR3)2 Complexes as Ambifunctional Catalysts
 for Anti-Markovnikov Hydration of Terminal Alkynes
;
_journal_name_full 'Journal of the American Chemical Society'
_journal_page_first 8138
_journal_page_last 8141
_journal_paper_doi 10.1021/ja2026823
_journal_volume 133
_journal_year 2011
_chemical_formula_sum 'C60 H65 F6 N2 P3 Ru'
_chemical_formula_weight 1122.12
_chemical_name_systematic
;(kN-Acetonitrile)(h5-cyclopentadienyl)(kP-2-diphenyl-
phosphanyl-6-(2,4,6-triphenylphenyl)pyridine)-
(kP-tributylphosphine)ruthenium(II) hexafluorophosphate
;
_space_group_IT_number 14
_symmetry_cell_setting monoclinic
_symmetry_Int_Tables_number 14
_symmetry_space_group_name_Hall '-P 2yn'
_symmetry_space_group_name_H-M 'P 1 21/n 1'
_atom_sites_solution_hydrogens geom
_atom_sites_solution_primary direct
_atom_sites_solution_secondary difmap
_audit_creation_method SHELXL-97
_cell_angle_alpha 90.00
_cell_angle_beta 111.7290(10)
_cell_angle_gamma 90.00
_cell_formula_units_Z 4
_cell_length_a 18.3756(11)
_cell_length_b 14.6058(9)
_cell_length_c 22.0886(13)
_cell_measurement_reflns_used 5982
_cell_measurement_temperature 130(2)
_cell_measurement_theta_max 21.48
_cell_measurement_theta_min 2.29
_cell_volume 5507.1(6)
_computing_cell_refinement 'Bruker SMART'
_computing_data_collection 'Bruker SMART'
_computing_data_reduction 'Bruker SAINT'
_computing_molecular_graphics 'Bruker SHELXTL'
_computing_publication_material 'Bruker SHELXTL'
_computing_structure_refinement 'SHELXL-97 (Sheldrick, 1997)'
_computing_structure_solution 'SHELXS-97 (Sheldrick, 1990)'
_diffrn_ambient_temperature 130(2)
_diffrn_measured_fraction_theta_full 1.000
_diffrn_measured_fraction_theta_max .966
_diffrn_measurement_device_type 'CCD area detector'
_diffrn_measurement_method 'omega scans'
_diffrn_radiation_monochromator graphite
_diffrn_radiation_probe x-ray
_diffrn_radiation_type MoK\a
_diffrn_radiation_wavelength 0.71073
_diffrn_reflns_av_R_equivalents 0.0910
_diffrn_reflns_av_sigmaI/netI 0.1111
_diffrn_reflns_limit_h_max 25
_diffrn_reflns_limit_h_min -26
_diffrn_reflns_limit_k_max 20
_diffrn_reflns_limit_k_min -20
_diffrn_reflns_limit_l_max 30
_diffrn_reflns_limit_l_min -30
_diffrn_reflns_number 81939
_diffrn_reflns_theta_full 28.00
_diffrn_reflns_theta_max 30.51
_diffrn_reflns_theta_min 2.29
_diffrn_source 'fine-focus sealed tube'
_diffrn_standards_number 0
_exptl_absorpt_coefficient_mu 0.432
_exptl_absorpt_correction_T_max 0.9663
_exptl_absorpt_correction_T_min 0.8670
_exptl_absorpt_correction_type none
_exptl_absorpt_process_details none
_exptl_crystal_colour 'light yellow'
_exptl_crystal_density_diffrn 1.353
_exptl_crystal_description block
_exptl_crystal_F_000 2328
_exptl_crystal_size_max 0.34
_exptl_crystal_size_mid 0.12
_exptl_crystal_size_min 0.08
_refine_diff_density_max 1.161
_refine_diff_density_min -.588
_refine_diff_density_rms .089
_refine_ls_extinction_method none
_refine_ls_goodness_of_fit_ref 0.884
_refine_ls_hydrogen_treatment constr
_refine_ls_matrix_type full
_refine_ls_number_parameters 650
_refine_ls_number_reflns 16265
_refine_ls_number_restraints 39
_refine_ls_restrained_S_all 0.884
_refine_ls_R_factor_all 0.1060
_refine_ls_R_factor_gt 0.0532
_refine_ls_shift/su_max 0.001
_refine_ls_shift/su_mean 0.000
_refine_ls_structure_factor_coef Fsqd
_refine_ls_weighting_details 'calc w=1/[\s^2^(Fo^2^)+(0.0460P)^2^+0.0000P] where P=(Fo^2^+2Fc^2^)/3'
_refine_ls_weighting_scheme calc
_refine_ls_wR_factor_gt 0.1060
_refine_ls_wR_factor_ref 0.1234
_reflns_number_gt 9259
_reflns_number_total 16265
_reflns_threshold_expression >2sigma(I)
_cod_data_source_file ja2026823_si_002.cif
_cod_data_source_block TK513_1
_cod_original_sg_symbol_H-M 'P 21/n'
_cod_database_code 4106191

loop_
_symmetry_equiv_pos_as_xyz
'x, y, z'
'-x+1/2, y+1/2, -z+1/2'
'-x, -y, -z'
'x-1/2, -y-1/2, z-1/2'

loop_
_atom_site_label
_atom_site_type_symbol
_atom_site_fract_x
_atom_site_fract_y
_atom_site_fract_z
_atom_site_U_iso_or_equiv
_atom_site_adp_type
_atom_site_occupancy
_atom_site_symmetry_multiplicity
_atom_site_calc_flag
_atom_site_refinement_flags
Ru1 Ru 0.544837(14) 0.980498(18) 0.776405(12) 0.02509(7) Uani 1 1 d .
C1 C 0.5898(2) 0.8509(2) 0.74984(16) 0.0348(8) Uani 1 1 d .
H1 H 0.6138 0.8028 0.7794 0.042 Uiso 1 1 calc R
C2 C 0.6288(2) 0.9280(2) 0.73577(16) 0.0349(8) Uani 1 1 d .
H2 H 0.6832 0.9413 0.7552 0.042 Uiso 1 1 calc R
C3 C 0.5717(2) 0.9809(3) 0.68766(15) 0.0379(8) Uani 1 1 d .
H3 H 0.5816 1.0355 0.6686 0.046 Uiso 1 1 calc R
C4 C 0.4972(2) 0.9393(3) 0.67249(16) 0.0401(9) Uani 1 1 d .
H4 H 0.4487 0.9607 0.6419 0.048 Uiso 1 1 calc R
C5 C 0.5090(2) 0.8592(2) 0.71190(16) 0.0390(9) Uani 1 1 d .
H5 H 0.4692 0.8181 0.7125 0.047 Uiso 1 1 calc R
N1 N 0.45133(14) 0.97253(18) 0.80503(12) 0.0270(6) Uani 1 1 d .
C6 C 0.39692(19) 0.9673(2) 0.81750(16) 0.0314(7) Uani 1 1 d .
C7 C 0.32602(19) 0.9633(2) 0.83299(19) 0.0438(9) Uani 1 1 d .
H7A H 0.3403 0.9690 0.8802 0.066 Uiso 1 1 calc R
H7B H 0.2994 0.9047 0.8182 0.066 Uiso 1 1 calc R
H7C H 0.2909 1.0136 0.8110 0.066 Uiso 1 1 calc R
P1 P 0.52078(5) 1.13657(6) 0.76441(4) 0.0300(2) Uani 1 1 d .
C8 C 0.44058(19) 1.1571(2) 0.68682(16) 0.0350(8) Uani 1 1 d .
H8A H 0.4315 1.2239 0.6814 0.042 Uiso 1 1 calc R
H8B H 0.4570 1.1358 0.6512 0.042 Uiso 1 1 calc R
C9 C 0.36306(19) 1.1106(3) 0.67906(16) 0.0383(8) Uani 1 1 d .
H9A H 0.3726 1.0445 0.6888 0.046 Uiso 1 1 calc R
H9B H 0.3430 1.1369 0.7112 0.046 Uiso 1 1 calc R
C10 C 0.3015(2) 1.1217(3) 0.61122(17) 0.0490(10) Uani 1 1 d .
H10A H 0.3233 1.1003 0.5789 0.059 Uiso 1 1 calc R
H10B H 0.2889 1.1876 0.6030 0.059 Uiso 1 1 calc R
C11 C 0.2265(2) 1.0694(3) 0.60128(19) 0.0542(11) Uani 1 1 d .
H11A H 0.1892 1.0789 0.5567 0.081 Uiso 1 1 calc R
H11B H 0.2037 1.0916 0.6322 0.081 Uiso 1 1 calc R
H11C H 0.2383 1.0040 0.6086 0.081 Uiso 1 1 calc R
C12 C 0.48944(19) 1.1972(2) 0.82283(15) 0.0311(7) Uani 1 1 d U
H12A H 0.4469 1.1613 0.8288 0.037 Uiso 1 1 calc R
H12B H 0.5339 1.1978 0.8653 0.037 Uiso 1 1 calc R
C13 C 0.4607(2) 1.2952(2) 0.80645(19) 0.0463(10) Uani 1 1 d U
H13A H 0.4997 1.3302 0.7947 0.056 Uiso 1 1 calc R
H13B H 0.4111 1.2948 0.7680 0.056 Uiso 1 1 calc R
C14 C 0.4475(2) 1.3427(3) 0.8621(2) 0.0545(11) Uani 1 1 d U
H14A H 0.4114 1.3049 0.8756 0.065 Uiso 1 1 calc R
H14B H 0.4980 1.3458 0.8995 0.065 Uiso 1 1 calc R
C15 C 0.4150(4) 1.4359(4) 0.8477(3) 0.124(3) Uani 1 1 d U
H15A H 0.4080 1.4611 0.8863 0.185 Uiso 1 1 calc R
H15B H 0.3643 1.4337 0.8113 0.185 Uiso 1 1 calc R
H15C H 0.4512 1.4748 0.8359 0.185 Uiso 1 1 calc R
C16 C 0.5959(2) 1.2122(2) 0.75513(17) 0.0410(9) Uani 1 1 d .
H16A H 0.6169 1.1832 0.7245 0.049 Uiso 1 1 calc R
H16B H 0.5706 1.2704 0.7352 0.049 Uiso 1 1 calc R
C17 C 0.6635(2) 1.2340(2) 0.81758(18) 0.0423(9) Uani 1 1 d .
H17A H 0.6917 1.1765 0.8356 0.051 Uiso 1 1 calc R
H17B H 0.6424 1.2584 0.8496 0.051 Uiso 1 1 calc R
C18 C 0.7217(2) 1.3029(2) 0.80959(19) 0.0464(10) Uani 1 1 d .
H18A H 0.7446 1.2781 0.7789 0.056 Uiso 1 1 calc R
H18B H 0.6939 1.3603 0.7908 0.056 Uiso 1 1 calc R
C19 C 0.7869(2) 1.3236(3) 0.8744(2) 0.0536(11) Uani 1 1 d .
H19A H 0.8236 1.3673 0.8676 0.080 Uiso 1 1 calc R
H19B H 0.8147 1.2669 0.8929 0.080 Uiso 1 1 calc R
H19C H 0.7645 1.3500 0.9044 0.080 Uiso 1 1 calc R
P2 P 0.62604(4) 0.96903(6) 0.88421(4) 0.02365(17) Uani 1 1 d .
C20 C 0.61106(18) 0.8660(2) 0.92565(15) 0.0267(7) Uani 1 1 d .
C21 C 0.65862(19) 0.8504(2) 0.99087(16) 0.0352(8) Uani 1 1 d .
H21 H 0.6959 0.8953 1.0140 0.042 Uiso 1 1 calc R
C22 C 0.6521(2) 0.7708(3) 1.02191(18) 0.0426(9) Uani 1 1 d .
H22 H 0.6850 0.7608 1.0661 0.051 Uiso 1 1 calc R
C23 C 0.5972(2) 0.7055(2) 0.98842(19) 0.0441(10) Uani 1 1 d .
H23 H 0.5932 0.6503 1.0096 0.053 Uiso 1 1 calc R
C24 C 0.5489(2) 0.7200(2) 0.92513(18) 0.0389(9) Uani 1 1 d .
H24 H 0.5107 0.6754 0.9028 0.047 Uiso 1 1 calc R
C25 C 0.55562(19) 0.8005(2) 0.89321(16) 0.0304(7) Uani 1 1 d .
H25 H 0.5221 0.8103 0.8492 0.037 Uiso 1 1 calc R
C26 C 0.62418(18) 1.0586(2) 0.94192(14) 0.0264(7) Uani 1 1 d .
C27 C 0.55998(19) 1.0596(2) 0.95991(15) 0.0310(7) Uani 1 1 d .
H27 H 0.5227 1.0115 0.9461 0.037 Uiso 1 1 calc R
C28 C 0.5488(2) 1.1301(2) 0.99806(16) 0.0360(8) Uani 1 1 d .
H28 H 0.5039 1.1305 1.0096 0.043 Uiso 1 1 calc R
C29 C 0.6033(2) 1.1990(3) 1.01890(17) 0.0417(9) Uani 1 1 d .
H29 H 0.5966 1.2469 1.0455 0.050 Uiso 1 1 calc R
C30 C 0.6675(2) 1.1987(3) 1.00135(18) 0.0474(10) Uani 1 1 d .
H30 H 0.7044 1.2473 1.0150 0.057 Uiso 1 1 calc R
C31 C 0.67901(19) 1.1282(2) 0.96388(16) 0.0379(8) Uani 1 1 d .
H31 H 0.7246 1.1276 0.9532 0.045 Uiso 1 1 calc R
C32 C 0.72829(17) 0.9490(2) 0.89229(14) 0.0235(6) Uani 1 1 d .
N2 N 0.77375(13) 1.02324(17) 0.89869(11) 0.0232(5) Uani 1 1 d .
C33 C 0.84640(16) 1.0111(2) 0.89875(14) 0.0241(6) Uani 1 1 d .
C34 C 0.87283(17) 0.9265(2) 0.88636(14) 0.0263(7) Uani 1 1 d .
H34 H 0.9221 0.9212 0.8818 0.032 Uiso 1 1 calc R
C35 C 0.82608(18) 0.8502(2) 0.88081(15) 0.0289(7) Uani 1 1 d .
H35 H 0.8434 0.7914 0.8735 0.035 Uiso 1 1 calc R
C36 C 0.75374(17) 0.8609(2) 0.88604(15) 0.0277(7) Uani 1 1 d .
H36 H 0.7221 0.8092 0.8854 0.033 Uiso 1 1 calc R
C37 C 0.90016(16) 1.0916(2) 0.91782(14) 0.0224(6) Uani 1 1 d .
C38 C 0.92349(16) 1.1256(2) 0.98181(14) 0.0227(6) Uani 1 1 d .
C39 C 0.97665(17) 1.1979(2) 1.00036(15) 0.0270(7) Uani 1 1 d .
H39 H 0.9913 1.2221 1.0432 0.032 Uiso 1 1 calc R
C40 C 1.00903(17) 1.2359(2) 0.95834(15) 0.0268(7) Uani 1 1 d .
C41 C 0.98489(17) 1.2014(2) 0.89545(15) 0.0263(7) Uani 1 1 d .
H41 H 1.0068 1.2262 0.8662 0.032 Uiso 1 1 calc R
C42 C 0.92965(17) 1.1316(2) 0.87366(14) 0.0253(7) Uani 1 1 d .
C43 C 0.89589(16) 1.0867(2) 1.03208(14) 0.0249(7) Uani 1 1 d .
C44 C 0.89513(17) 0.9933(2) 1.04382(14) 0.0271(7) Uani 1 1 d .
H44 H 0.9120 0.9517 1.0187 0.032 Uiso 1 1 calc R
C45 C 0.87037(18) 0.9601(2) 1.09129(15) 0.0310(8) Uani 1 1 d .
H45 H 0.8698 0.8960 1.0982 0.037 Uiso 1 1 calc R
C46 C 0.84623(18) 1.0193(2) 1.12909(15) 0.0336(7) Uani 1 1 d .
H46 H 0.8295 0.9963 1.1620 0.040 Uiso 1 1 calc R
C47 C 0.84686(19) 1.1116(3) 1.11839(16) 0.0371(8) Uani 1 1 d .
H47 H 0.8303 1.1529 1.1439 0.044 Uiso 1 1 calc R
C48 C 0.87170(18) 1.1453(2) 1.07013(15) 0.0298(7) Uani 1 1 d .
H48 H 0.8720 1.2095 1.0633 0.036 Uiso 1 1 calc R
C49 C 1.06713(18) 1.3116(2) 0.97982(15) 0.0289(7) Uani 1 1 d .
C50 C 1.0572(2) 1.3834(2) 1.01701(16) 0.0372(8) Uani 1 1 d .
H50 H 1.0135 1.3831 1.0303 0.045 Uiso 1 1 calc R
C51 C 1.1098(2) 1.4556(2) 1.03520(17) 0.0435(9) Uani 1 1 d .
H51 H 1.1018 1.5047 1.0603 0.052 Uiso 1 1 calc R
C52 C 1.1732(2) 1.4561(2) 1.01688(18) 0.0437(9) Uani 1 1 d .
H52 H 1.2093 1.5055 1.0293 0.052 Uiso 1 1 calc R
C53 C 1.1849(2) 1.3848(2) 0.98040(19) 0.0443(9) Uani 1 1 d .
H53 H 1.2293 1.3851 0.9681 0.053 Uiso 1 1 calc R
C54 C 1.13189(18) 1.3127(2) 0.96160(17) 0.0365(8) Uani 1 1 d .
H54 H 1.1399 1.2640 0.9362 0.044 Uiso 1 1 calc R
C55 C 0.90072(18) 1.1064(2) 0.80320(15) 0.0272(7) Uani 1 1 d .
C56 C 0.9532(2) 1.0964(2) 0.77155(16) 0.0387(9) Uani 1 1 d .
H56 H 1.0080 1.0994 0.7959 0.046 Uiso 1 1 calc R
C57 C 0.9264(2) 1.0822(3) 0.70518(17) 0.0506(10) Uani 1 1 d .
H57 H 0.9628 1.0754 0.6841 0.061 Uiso 1 1 calc R
C58 C 0.8470(2) 1.0778(3) 0.66906(18) 0.0531(11) Uani 1 1 d .
H58 H 0.8289 1.0687 0.6233 0.064 Uiso 1 1 calc R
C59 C 0.7943(2) 1.0866(3) 0.69959(16) 0.0450(10) Uani 1 1 d .
H59 H 0.7397 1.0832 0.6749 0.054 Uiso 1 1 calc R
C60 C 0.82081(19) 1.1004(2) 0.76618(15) 0.0330(8) Uani 1 1 d .
H60 H 0.7841 1.1059 0.7870 0.040 Uiso 1 1 calc R
P3 P 0.30767(6) 0.72206(7) 0.73209(5) 0.0405(2) Uani 1 1 d U
F1 F 0.29239(19) 0.82336(17) 0.70536(14) 0.0939(9) Uani 1 1 d U
F2 F 0.38742(17) 0.7537(2) 0.78043(16) 0.1154(12) Uani 1 1 d U
F3 F 0.32157(16) 0.62050(16) 0.75736(12) 0.0747(8) Uani 1 1 d U
F4 F 0.2713(2) 0.74485(19) 0.78500(17) 0.1109(11) Uani 1 1 d U
F5 F 0.22438(18) 0.6927(2) 0.68577(17) 0.1316(14) Uani 1 1 d U
F6 F 0.3402(2) 0.70042(19) 0.67848(16) 0.1178(12) Uani 1 1 d U

loop_
_atom_site_aniso_label
_atom_site_aniso_U_11
_atom_site_aniso_U_22
_atom_site_aniso_U_33
_atom_site_aniso_U_23
_atom_site_aniso_U_13
_atom_site_aniso_U_12
Ru1 0.02130(13) 0.03191(14) 0.02226(12) -0.00357(12) 0.00829(9) -0.00140(12)
C1 0.040(2) 0.035(2) 0.0328(18) -0.0098(15) 0.0171(16) 0.0024(16)
C2 0.0312(19) 0.046(2) 0.0316(18) -0.0078(16) 0.0164(16) -0.0007(16)
C3 0.047(2) 0.045(2) 0.0278(17) -0.0030(17) 0.0211(16) 0.0031(19)
C4 0.039(2) 0.052(2) 0.0251(18) -0.0119(17) 0.0069(16) 0.0048(18)
C5 0.041(2) 0.044(2) 0.0351(19) -0.0186(17) 0.0180(17) -0.0100(17)
N1 0.0221(13) 0.0313(15) 0.0270(13) -0.0008(12) 0.0084(11) -0.0001(12)
C6 0.0255(17) 0.0309(19) 0.0352(18) 0.0029(15) 0.0082(15) 0.0017(14)
C7 0.030(2) 0.048(2) 0.060(2) 0.0029(19) 0.0249(18) 0.0011(17)
P1 0.0299(5) 0.0338(5) 0.0277(4) 0.0025(4) 0.0122(4) 0.0001(4)
C8 0.036(2) 0.038(2) 0.0290(18) 0.0026(15) 0.0094(15) 0.0033(16)
C9 0.0328(19) 0.049(2) 0.0304(18) 0.0031(16) 0.0079(15) 0.0073(17)
C10 0.048(2) 0.053(3) 0.036(2) 0.0037(19) 0.0038(18) -0.003(2)
C11 0.046(3) 0.060(3) 0.051(2) -0.004(2) 0.011(2) -0.001(2)
C12 0.0337(18) 0.0315(18) 0.0300(17) 0.0028(14) 0.0137(15) 0.0000(15)
C13 0.054(2) 0.039(2) 0.055(2) 0.0069(19) 0.032(2) 0.0108(18)
C14 0.062(3) 0.045(2) 0.066(3) -0.006(2) 0.035(2) 0.012(2)
C15 0.185(7) 0.062(4) 0.184(7) 0.024(4) 0.139(6) 0.039(4)
C16 0.046(2) 0.041(2) 0.042(2) -0.0001(17) 0.0232(18) -0.0041(17)
C17 0.039(2) 0.041(2) 0.051(2) 0.0015(18) 0.0221(19) -0.0009(17)
C18 0.048(2) 0.036(2) 0.063(3) -0.0030(19) 0.029(2) -0.0080(18)
C19 0.050(3) 0.043(2) 0.074(3) -0.006(2) 0.030(2) -0.0138(19)
P2 0.0183(4) 0.0292(5) 0.0240(4) -0.0028(3) 0.0084(3) -0.0014(3)
C20 0.0244(16) 0.0306(18) 0.0293(17) 0.0001(14) 0.0150(14) 0.0033(13)
C21 0.0305(19) 0.043(2) 0.0350(19) 0.0019(16) 0.0150(16) 0.0035(15)
C22 0.041(2) 0.053(2) 0.037(2) 0.0125(18) 0.0192(18) 0.0152(19)
C23 0.063(3) 0.033(2) 0.051(2) 0.0097(18) 0.038(2) 0.0110(19)
C24 0.049(2) 0.0291(19) 0.051(2) -0.0057(17) 0.034(2) -0.0032(16)
C25 0.0336(19) 0.0298(18) 0.0327(18) -0.0024(14) 0.0180(15) 0.0013(14)
C26 0.0283(17) 0.0297(17) 0.0224(15) -0.0034(13) 0.0107(13) -0.0014(14)
C27 0.0313(18) 0.0303(18) 0.0315(18) -0.0039(14) 0.0117(15) -0.0015(14)
C28 0.040(2) 0.039(2) 0.0364(19) 0.0027(16) 0.0230(17) 0.0074(17)
C29 0.042(2) 0.043(2) 0.040(2) -0.0149(17) 0.0137(17) 0.0032(17)
C30 0.033(2) 0.052(2) 0.054(2) -0.025(2) 0.0124(19) -0.0055(18)
C31 0.0247(18) 0.048(2) 0.041(2) -0.0131(17) 0.0124(16) 0.0000(16)
C32 0.0186(15) 0.0296(17) 0.0217(15) -0.0006(12) 0.0068(12) 0.0006(12)
N2 0.0203(12) 0.0282(14) 0.0202(12) 0.0007(11) 0.0065(10) 0.0018(11)
C33 0.0206(15) 0.0311(17) 0.0194(14) 0.0028(13) 0.0060(12) -0.0001(13)
C34 0.0205(16) 0.0345(18) 0.0239(16) -0.0006(14) 0.0084(13) 0.0043(13)
C35 0.0281(17) 0.0282(18) 0.0299(17) -0.0006(14) 0.0101(14) 0.0044(14)
C36 0.0218(16) 0.0296(17) 0.0305(17) -0.0014(14) 0.0083(13) -0.0026(13)
C37 0.0155(14) 0.0280(16) 0.0229(15) 0.0020(13) 0.0061(12) 0.0025(12)
C38 0.0168(14) 0.0272(16) 0.0232(15) 0.0031(13) 0.0061(12) 0.0037(12)
C39 0.0232(16) 0.0298(17) 0.0249(16) -0.0009(13) 0.0055(13) 0.0039(13)
C40 0.0205(16) 0.0289(17) 0.0290(17) 0.0048(14) 0.0068(13) 0.0034(13)
C41 0.0219(16) 0.0304(18) 0.0265(16) 0.0077(13) 0.0089(13) 0.0033(13)
C42 0.0201(15) 0.0302(17) 0.0237(15) 0.0030(13) 0.0060(13) 0.0041(13)
C43 0.0162(15) 0.0343(18) 0.0218(15) 0.0003(13) 0.0045(12) -0.0010(13)
C44 0.0226(15) 0.0328(18) 0.0248(15) -0.0019(13) 0.0075(13) 0.0013(13)
C45 0.0258(17) 0.033(2) 0.0324(18) 0.0056(14) 0.0085(14) 0.0015(14)
C46 0.0302(17) 0.045(2) 0.0281(17) 0.0054(16) 0.0138(14) 0.0006(16)
C47 0.036(2) 0.047(2) 0.0317(18) -0.0053(16) 0.0176(16) 0.0031(17)
C48 0.0312(18) 0.0310(18) 0.0270(16) -0.0028(14) 0.0107(14) -0.0015(14)
C49 0.0244(16) 0.0280(17) 0.0281(17) 0.0075(14) 0.0027(13) -0.0019(14)
C50 0.040(2) 0.038(2) 0.0350(19) -0.0004(16) 0.0149(16) -0.0068(16)
C51 0.053(3) 0.040(2) 0.035(2) -0.0052(16) 0.0138(18) -0.0108(18)
C52 0.039(2) 0.036(2) 0.044(2) 0.0043(17) 0.0008(18) -0.0103(16)
C53 0.0251(19) 0.042(2) 0.060(3) 0.008(2) 0.0094(18) -0.0028(16)
C54 0.0263(18) 0.0333(19) 0.048(2) -0.0009(16) 0.0111(16) -0.0001(15)
C55 0.0277(17) 0.0301(17) 0.0243(16) 0.0038(13) 0.0101(14) 0.0008(14)
C56 0.0319(19) 0.054(2) 0.0308(19) 0.0016(17) 0.0123(16) 0.0035(17)
C57 0.051(3) 0.076(3) 0.032(2) 0.002(2) 0.0232(19) 0.007(2)
C58 0.058(3) 0.076(3) 0.0230(18) -0.0001(19) 0.0124(19) -0.004(2)
C59 0.035(2) 0.066(3) 0.0263(18) 0.0005(18) 0.0021(16) -0.0080(19)
C60 0.0308(18) 0.043(2) 0.0265(17) 0.0006(15) 0.0114(15) -0.0010(15)
P3 0.0386(6) 0.0408(6) 0.0410(6) -0.0062(5) 0.0134(5) -0.0094(4)
F1 0.145(3) 0.0489(16) 0.097(2) 0.0166(15) 0.055(2) 0.0100(17)
F2 0.069(2) 0.126(3) 0.109(2) 0.002(2) -0.0169(17) -0.0469(18)
F3 0.108(2) 0.0492(15) 0.0669(17) 0.0067(13) 0.0325(16) 0.0034(14)
F4 0.166(3) 0.074(2) 0.148(3) -0.0127(19) 0.124(3) -0.018(2)
F5 0.077(2) 0.139(3) 0.122(3) 0.032(2) -0.0286(19) -0.041(2)
F6 0.224(4) 0.0659(19) 0.125(3) -0.0042(18) 0.135(3) 0.013(2)

loop_
_atom_type_symbol
_atom_type_description
_atom_type_scat_dispersion_real
_atom_type_scat_dispersion_imag
_atom_type_scat_source
C C .0033 .0016 'International Tables Vol C Tables 4.2.6.8 and 6.1.1.4'
H H .0000 .0000 'International Tables Vol C Tables 4.2.6.8 and 6.1.1.4'
N N .0061 .0033 'International Tables Vol C Tables 4.2.6.8 and 6.1.1.4'
F F .0171 .0103 'International Tables Vol C Tables 4.2.6.8 and 6.1.1.4'
P P .1023 .0942 'International Tables Vol C Tables 4.2.6.8 and 6.1.1.4'
Ru Ru -1.2594 .8363 'International Tables Vol C Tables 4.2.6.8 and 6.1.1.4'

loop_
_geom_angle_atom_site_label_1
_geom_angle_atom_site_label_2
_geom_angle_atom_site_label_3
_geom_angle
N1 Ru1 C2 155.23(12)
N1 Ru1 C3 140.45(12)
C2 Ru1 C3 37.68(12)
N1 Ru1 C5 94.02(12)
C2 Ru1 C5 62.82(13)
C3 Ru1 C5 62.52(14)
N1 Ru1 C4 104.48(12)
C2 Ru1 C4 63.18(13)
C3 Ru1 C4 37.60(12)
C5 Ru1 C4 37.54(13)
N1 Ru1 C1 117.99(12)
C2 Ru1 C1 37.76(12)
C3 Ru1 C1 62.54(13)
C5 Ru1 C1 37.07(12)
C4 Ru1 C1 62.57(13)
N1 Ru1 P2 88.46(7)
C2 Ru1 P2 96.50(9)
C3 Ru1 P2 130.65(10)
C5 Ru1 P2 122.12(10)
C4 Ru1 P2 155.29(10)
C1 Ru1 P2 92.82(9)
N1 Ru1 P1 86.83(8)
C2 Ru1 P1 115.50(10)
C3 Ru1 P1 89.51(10)
C5 Ru1 P1 135.58(10)
C4 Ru1 P1 99.40(10)
C1 Ru1 P1 151.46(9)
P2 Ru1 P1 102.30(3)
C5 C1 C2 107.8(3)
C5 C1 Ru1 70.97(19)
C2 C1 Ru1 69.72(18)
C5 C1 H1 126.1
C2 C1 H1 126.1
Ru1 C1 H1 124.8
C3 C2 C1 107.5(3)
C3 C2 Ru1 71.17(18)
C1 C2 Ru1 72.53(18)
C3 C2 H2 126.3
C1 C2 H2 126.3
Ru1 C2 H2 121.8
C2 C3 C4 109.0(3)
C2 C3 Ru1 71.16(18)
C4 C3 Ru1 72.13(19)
C2 C3 H3 125.5
C4 C3 H3 125.5
Ru1 C3 H3 122.8
C3 C4 C5 106.9(3)
C3 C4 Ru1 70.27(18)
C5 C4 Ru1 71.22(19)
C3 C4 H4 126.5
C5 C4 H4 126.5
Ru1 C4 H4 123.6
C1 C5 C4 108.8(3)
C1 C5 Ru1 71.96(19)
C4 C5 Ru1 71.24(19)
C1 C5 H5 125.6
C4 C5 H5 125.6
Ru1 C5 H5 122.8
C6 N1 Ru1 176.3(3)
N1 C6 C7 178.3(4)
C6 C7 H7A 109.5
C6 C7 H7B 109.5
H7A C7 H7B 109.5
C6 C7 H7C 109.5
H7A C7 H7C 109.5
H7B C7 H7C 109.5
C8 P1 C12 103.17(15)
C8 P1 C16 100.08(16)
C12 P1 C16 103.52(16)
C8 P1 Ru1 108.81(12)
C12 P1 Ru1 119.53(11)
C16 P1 Ru1 118.99(12)
C9 C8 P1 115.3(2)
C9 C8 H8A 108.5
P1 C8 H8A 108.5
C9 C8 H8B 108.5
P1 C8 H8B 108.5
H8A C8 H8B 107.5
C10 C9 C8 112.7(3)
C10 C9 H9A 109.0
C8 C9 H9A 109.0
C10 C9 H9B 109.0
C8 C9 H9B 109.0
H9A C9 H9B 107.8
C9 C10 C11 113.2(3)
C9 C10 H10A 108.9
C11 C10 H10A 108.9
C9 C10 H10B 108.9
C11 C10 H10B 108.9
H10A C10 H10B 107.7
C10 C11 H11A 109.5
C10 C11 H11B 109.5
H11A C11 H11B 109.5
C10 C11 H11C 109.5
H11A C11 H11C 109.5
H11B C11 H11C 109.5
C13 C12 P1 117.4(2)
C13 C12 H12A 107.9
P1 C12 H12A 107.9
C13 C12 H12B 107.9
P1 C12 H12B 107.9
H12A C12 H12B 107.2
C14 C13 C12 112.7(3)
C14 C13 H13A 109.1
C12 C13 H13A 109.1
C14 C13 H13B 109.1
C12 C13 H13B 109.1
H13A C13 H13B 107.8
C15 C14 C13 115.1(4)
C15 C14 H14A 108.5
C13 C14 H14A 108.5
C15 C14 H14B 108.5
C13 C14 H14B 108.5
H14A C14 H14B 107.5
C14 C15 H15A 109.5
C14 C15 H15B 109.5
H15A C15 H15B 109.5
C14 C15 H15C 109.5
H15A C15 H15C 109.5
H15B C15 H15C 109.5
C17 C16 P1 115.0(2)
C17 C16 H16A 108.5
P1 C16 H16A 108.5
C17 C16 H16B 108.5
P1 C16 H16B 108.5
H16A C16 H16B 107.5
C16 C17 C18 114.1(3)
C16 C17 H17A 108.7
C18 C17 H17A 108.7
C16 C17 H17B 108.7
C18 C17 H17B 108.7
H17A C17 H17B 107.6
C19 C18 C17 111.4(3)
C19 C18 H18A 109.3
C17 C18 H18A 109.3
C19 C18 H18B 109.3
C17 C18 H18B 109.3
H18A C18 H18B 108.0
C18 C19 H19A 109.5
C18 C19 H19B 109.5
H19A C19 H19B 109.5
C18 C19 H19C 109.5
H19A C19 H19C 109.5
H19B C19 H19C 109.5
C20 P2 C26 101.15(14)
C20 P2 C32 99.08(14)
C26 P2 C32 109.02(14)
C20 P2 Ru1 114.62(11)
C26 P2 Ru1 119.67(10)
C32 P2 Ru1 111.03(10)
C25 C20 C21 118.5(3)
C25 C20 P2 121.7(2)
C21 C20 P2 119.7(3)
C22 C21 C20 120.9(3)
C22 C21 H21 119.5
C20 C21 H21 119.5
C21 C22 C23 119.7(3)
C21 C22 H22 120.2
C23 C22 H22 120.2
C24 C23 C22 120.6(3)
C24 C23 H23 119.7
C22 C23 H23 119.7
C23 C24 C25 120.0(3)
C23 C24 H24 120.0
C25 C24 H24 120.0
C20 C25 C24 120.3(3)
C20 C25 H25 119.9
C24 C25 H25 119.9
C27 C26 C31 118.7(3)
C27 C26 P2 116.5(2)
C31 C26 P2 124.6(2)
C26 C27 C28 121.1(3)
C26 C27 H27 119.5
C28 C27 H27 119.5
C29 C28 C27 119.5(3)
C29 C28 H28 120.3
C27 C28 H28 120.3
C30 C29 C28 119.9(3)
C30 C29 H29 120.0
C28 C29 H29 120.0
C29 C30 C31 120.6(3)
C29 C30 H30 119.7
C31 C30 H30 119.7
C30 C31 C26 120.1(3)
C30 C31 H31 119.9
C26 C31 H31 119.9
N2 C32 C36 122.5(3)
N2 C32 P2 117.0(2)
C36 C32 P2 120.3(2)
C32 N2 C33 118.2(3)
N2 C33 C34 122.3(3)
N2 C33 C37 116.7(3)
C34 C33 C37 120.8(3)
C35 C34 C33 118.8(3)
C35 C34 H34 120.6
C33 C34 H34 120.6
C34 C35 C36 119.0(3)
C34 C35 H35 120.5
C36 C35 H35 120.5
C35 C36 C32 118.7(3)
C35 C36 H36 120.6
C32 C36 H36 120.6
C42 C37 C38 119.8(3)
C42 C37 C33 121.1(3)
C38 C37 C33 119.0(3)
C39 C38 C37 118.9(3)
C39 C38 C43 117.6(3)
C37 C38 C43 123.5(3)
C40 C39 C38 122.2(3)
C40 C39 H39 118.9
C38 C39 H39 118.9
C41 C40 C39 117.8(3)
C41 C40 C49 121.0(3)
C39 C40 C49 121.2(3)
C40 C41 C42 122.3(3)
C40 C41 H41 118.9
C42 C41 H41 118.9
C41 C42 C37 118.9(3)
C41 C42 C55 118.3(3)
C37 C42 C55 122.7(3)
C48 C43 C44 117.8(3)
C48 C43 C38 119.3(3)
C44 C43 C38 122.9(3)
C45 C44 C43 121.1(3)
C45 C44 H44 119.4
C43 C44 H44 119.4
C44 C45 C46 120.6(3)
C44 C45 H45 119.7
C46 C45 H45 119.7
C47 C46 C45 119.1(3)
C47 C46 H46 120.5
C45 C46 H46 120.5
C46 C47 C48 120.3(3)
C46 C47 H47 119.8
C48 C47 H47 119.8
C43 C48 C47 121.0(3)
C43 C48 H48 119.5
C47 C48 H48 119.5
C50 C49 C54 118.6(3)
C50 C49 C40 121.0(3)
C54 C49 C40 120.4(3)
C49 C50 C51 121.1(3)
C49 C50 H50 119.5
C51 C50 H50 119.5
C52 C51 C50 119.8(4)
C52 C51 H51 120.1
C50 C51 H51 120.1
C51 C52 C53 120.2(3)
C51 C52 H52 119.9
C53 C52 H52 119.9
C52 C53 C54 120.2(4)
C52 C53 H53 119.9
C54 C53 H53 119.9
C53 C54 C49 120.1(3)
C53 C54 H54 119.9
C49 C54 H54 119.9
C56 C55 C60 118.3(3)
C56 C55 C42 120.2(3)
C60 C55 C42 121.2(3)
C57 C56 C55 120.5(3)
C57 C56 H56 119.7
C55 C56 H56 119.7
C56 C57 C58 120.5(3)
C56 C57 H57 119.8
C58 C57 H57 119.8
C59 C58 C57 119.8(3)
C59 C58 H58 120.1
C57 C58 H58 120.1
C58 C59 C60 120.0(3)
C58 C59 H59 120.0
C60 C59 H59 120.0
C59 C60 C55 120.9(3)
C59 C60 H60 119.6
C55 C60 H60 119.6
F2 P3 F6 93.1(2)
F2 P3 F5 176.5(2)
F6 P3 F5 90.3(2)
F2 P3 F3 92.86(17)
F6 P3 F3 91.20(15)
F5 P3 F3 87.96(17)
F2 P3 F1 88.24(18)
F6 P3 F1 88.32(16)
F5 P3 F1 90.97(18)
F3 P3 F1 178.83(18)
F2 P3 F4 88.8(2)
F6 P3 F4 177.9(2)
F5 P3 F4 87.8(2)
F3 P3 F4 89.65(15)
F1 P3 F4 90.80(16)

loop_
_geom_bond_atom_site_label_1
_geom_bond_atom_site_label_2
_geom_bond_distance
Ru1 N1 2.042(2)
Ru1 C2 2.191(3)
Ru1 C3 2.191(3)
Ru1 C5 2.216(3)
Ru1 C4 2.216(3)
Ru1 C1 2.228(3)
Ru1 P2 2.3010(8)
Ru1 P1 2.3185(9)
C1 C5 1.413(5)
C1 C2 1.430(5)
C1 H1 0.9500
C2 C3 1.415(5)
C2 H2 0.9500
C3 C4 1.421(5)
C3 H3 0.9500
C4 C5 1.426(5)
C4 H4 0.9500
C5 H5 0.9500
N1 C6 1.134(4)
C6 C7 1.466(4)
C7 H7A 0.9800
C7 H7B 0.9800
C7 H7C 0.9800
P1 C8 1.825(3)
P1 C12 1.825(3)
P1 C16 1.838(3)
C8 C9 1.530(4)
C8 H8A 0.9900
C8 H8B 0.9900
C9 C10 1.516(4)
C9 H9A 0.9900
C9 H9B 0.9900
C10 C11 1.518(5)
C10 H10A 0.9900
C10 H10B 0.9900
C11 H11A 0.9800
C11 H11B 0.9800
C11 H11C 0.9800
C12 C13 1.522(4)
C12 H12A 0.9900
C12 H12B 0.9900
C13 C14 1.507(5)
C13 H13A 0.9900
C13 H13B 0.9900
C14 C15 1.473(6)
C14 H14A 0.9900
C14 H14B 0.9900
C15 H15A 0.9800
C15 H15B 0.9800
C15 H15C 0.9800
C16 C17 1.510(5)
C16 H16A 0.9900
C16 H16B 0.9900
C17 C18 1.526(5)
C17 H17A 0.9900
C17 H17B 0.9900
C18 C19 1.518(5)
C18 H18A 0.9900
C18 H18B 0.9900
C19 H19A 0.9800
C19 H19B 0.9800
C19 H19C 0.9800
P2 C20 1.834(3)
P2 C26 1.836(3)
P2 C32 1.844(3)
C20 C25 1.388(4)
C20 C21 1.400(4)
C21 C22 1.377(5)
C21 H21 0.9500
C22 C23 1.386(5)
C22 H22 0.9500
C23 C24 1.367(5)
C23 H23 0.9500
C24 C25 1.399(4)
C24 H24 0.9500
C25 H25 0.9500
C26 C27 1.377(4)
C26 C31 1.387(4)
C27 C28 1.392(4)
C27 H27 0.9500
C28 C29 1.374(5)
C28 H28 0.9500
C29 C30 1.370(5)
C29 H29 0.9500
C30 C31 1.385(4)
C30 H30 0.9500
C31 H31 0.9500
C32 N2 1.343(4)
C32 C36 1.393(4)
N2 C33 1.346(3)
C33 C34 1.392(4)
C33 C37 1.492(4)
C34 C35 1.385(4)
C34 H34 0.9500
C35 C36 1.385(4)
C35 H35 0.9500
C36 H36 0.9500
C37 C42 1.406(4)
C37 C38 1.407(4)
C38 C39 1.393(4)
C38 C43 1.494(4)
C39 C40 1.390(4)
C39 H39 0.9500
C40 C41 1.387(4)
C40 C49 1.487(4)
C41 C42 1.393(4)
C41 H41 0.9500
C42 C55 1.493(4)
C43 C48 1.383(4)
C43 C44 1.389(4)
C44 C45 1.376(4)
C44 H44 0.9500
C45 C46 1.384(4)
C45 H45 0.9500
C46 C47 1.369(5)
C46 H46 0.9500
C47 C48 1.395(4)
C47 H47 0.9500
C48 H48 0.9500
C49 C50 1.386(4)
C49 C54 1.390(4)
C50 C51 1.387(5)
C50 H50 0.9500
C51 C52 1.367(5)
C51 H51 0.9500
C52 C53 1.381(5)
C52 H52 0.9500
C53 C54 1.390(4)
C53 H53 0.9500
C54 H54 0.9500
C55 C56 1.393(4)
C55 C60 1.394(4)
C56 C57 1.378(5)
C56 H56 0.9500
C57 C58 1.380(5)
C57 H57 0.9500
C58 C59 1.377(5)
C58 H58 0.9500
C59 C60 1.382(4)
C59 H59 0.9500
C60 H60 0.9500
P3 F2 1.531(3)
P3 F6 1.544(3)
P3 F5 1.554(3)
P3 F3 1.572(2)
P3 F1 1.579(3)
P3 F4 1.582(3)
